data_1508573
loop_
_publ_author_name
'Parnes, Regev'
'Kshirsagar, Umesh A.'
'Werbeloff, Aviya'
'Regev, Clil'
'Pappo, Doron'

_publ_section_title
;
 Ligand-controlled iron-catalyzed coupling of \a-substituted \b-ketoesters
 with phenols.
;
_journal_issue 13
_journal_name_full 'Organic letters'
_journal_page_first 3324
_journal_page_last 3327
_journal_paper_doi 10.1021/ol301297k
_journal_volume 14
_journal_year 2012
_chemical_absolute_configuration ad
_chemical_formula_moiety 'C17 H15 Br O4'
_chemical_formula_sum 'C17 H15 Br O4'
_chemical_formula_weight 363.20
_chemical_name_systematic
;
 ? 
;
_space_group_crystal_system orthorhombic
_space_group_IT_number 29
_space_group_name_Hall 'P 2c -2ac'
_space_group_name_H-M_alt 'P c a 21'
_symmetry_space_group_name_Hall 'P 2c -2ac'
_symmetry_space_group_name_H-M 'P c a 21'
_atom_sites_solution_hydrogens geom
_atom_sites_solution_primary direct
_atom_sites_solution_secondary difmap
_audit_creation_date 2011-09-21
_audit_creation_method
;
  Olex2 1.1
  (compiled 2011.09.07 svn.r1971, GUI svn.r3853)
;
_cell_angle_alpha 90.00
_cell_angle_beta 90.00
_cell_angle_gamma 90.00
_cell_formula_units_Z 4
_cell_length_a 10.860(3)
_cell_length_b 17.451(5)
_cell_length_c 8.049(2)
_cell_measurement_reflns_used 1642
_cell_measurement_temperature 293(2)
_cell_measurement_theta_max 22.76
_cell_measurement_theta_min 4.42
_cell_volume 1525.4(7)
_computing_molecular_graphics
;
O. V. Dolomanov, L. J. Bourhis, R. J. Gildea, J. A. K. Howard and H. Puschmann,
OLEX2: a complete structure solution, refinement and analysis program.
J. Appl. Cryst. (2009). 42, 339-341.
;
_computing_publication_material
;
O. V. Dolomanov, L. J. Bourhis, R. J. Gildea, J. A. K. Howard and H. Puschmann,
OLEX2: a complete structure solution, refinement and analysis program.
J. Appl. Cryst. (2009). 42, 339-341.
;
_computing_structure_refinement
;
XL, G.M. Sheldrick, Acta Cryst.
(2008). A64, 112-122
;
_computing_structure_solution 'SHELXS-97 (Sheldrick, 1990)'
_diffrn_ambient_temperature 293(2)
_diffrn_measured_fraction_theta_full 0.986
_diffrn_measured_fraction_theta_max 0.986
_diffrn_measurement_device_type 'CCD area detector'
_diffrn_measurement_method 'phi and omega scans'
_diffrn_radiation_monochromator graphite
_diffrn_radiation_type MoK\a
_diffrn_radiation_wavelength 0.71073
_diffrn_reflns_av_R_equivalents 0.0843
_diffrn_reflns_av_unetI/netI 0.1252
_diffrn_reflns_limit_h_max 13
_diffrn_reflns_limit_h_min -11
_diffrn_reflns_limit_k_max 21
_diffrn_reflns_limit_k_min -21
_diffrn_reflns_limit_l_max 9
_diffrn_reflns_limit_l_min -9
_diffrn_reflns_number 8369
_diffrn_reflns_theta_full 26.06
_diffrn_reflns_theta_max 26.06
_diffrn_reflns_theta_min 4.42
_diffrn_source 'fine-focus sealed tube'
_diffrn_source_current 30.0
_diffrn_source_power 1.35
_diffrn_source_voltage 45.0
_exptl_absorpt_coefficient_mu 2.710
_exptl_absorpt_correction_T_max 1
_exptl_absorpt_correction_T_min 0.571016
_exptl_absorpt_correction_type none
_exptl_crystal_colour colorless
_exptl_crystal_density_diffrn 1.581
_exptl_crystal_density_meas 1.581
_exptl_crystal_density_method 'not measured'
_exptl_crystal_description block
_exptl_crystal_F_000 736
_exptl_crystal_size_max 0.3
_exptl_crystal_size_mid 0.2
_exptl_crystal_size_min 0.2
_refine_diff_density_max 0.304
_refine_diff_density_min -0.380
_refine_diff_density_rms 0.078
_refine_ls_abs_structure_details 'Flack H D (1983), Acta Cryst. A39, 876-881'
_refine_ls_abs_structure_Flack 0.058(19)
_refine_ls_extinction_method none
_refine_ls_goodness_of_fit_ref 0.986
_refine_ls_hydrogen_treatment none
_refine_ls_matrix_type full
_refine_ls_number_parameters 201
_refine_ls_number_reflns 2895
_refine_ls_number_restraints 1
_refine_ls_restrained_S_all 0.985
_refine_ls_R_factor_all 0.0985
_refine_ls_R_factor_gt 0.0520
_refine_ls_shift/su_max 0.001
_refine_ls_shift/su_mean 0.000
_refine_ls_structure_factor_coef Fsqd
_refine_ls_weighting_details 'calc w=1/[\s^2^(Fo^2^)+(0.0000P)^2^+0.0000P] where P=(Fo^2^+2Fc^2^)/3'
_refine_ls_weighting_scheme calc
_refine_ls_wR_factor_gt 0.1147
_refine_ls_wR_factor_ref 0.1404
_reflns_number_gt 1769
_reflns_number_total 2895
_reflns_threshold_expression >2sigma(I)
_cod_duplicate_entry 1507848
_cod_data_source_file ol301297k_si_002.cif
_cod_data_source_block pca21
_cod_original_cell_volume 1525.5(7)
_cod_database_code 1508573

loop_
_space_group_symop_id
_space_group_symop_operation_xyz
1 'x, y, z'
2 '-x, -y, z+1/2'
3 '-x+1/2, y, z+1/2'
4 'x+1/2, -y, z'

loop_
_atom_site_label
_atom_site_type_symbol
_atom_site_fract_x
_atom_site_fract_y
_atom_site_fract_z
_atom_site_U_iso_or_equiv
_atom_site_adp_type
_atom_site_occupancy
_atom_site_symmetry_multiplicity
_atom_site_calc_flag
_atom_site_refinement_flags
C1 C 0.1811(5) 0.7306(3) 0.6966(10) 0.0526(17) Uani 1 1 d .
H1A H 0.1454 0.7713 0.7609 0.079 Uiso 1 1 calc R
H1B H 0.1346 0.6845 0.7131 0.079 Uiso 1 1 calc R
H1C H 0.1797 0.7442 0.5810 0.079 Uiso 1 1 calc R
C2 C 0.3716(4) 0.6695(3) 0.6568(10) 0.0382(12) Uani 1 1 d .
C3 C 0.4994(4) 0.6574(3) 0.7267(7) 0.0353(13) Uani 1 1 d .
C4 C 0.5935(5) 0.6283(3) 0.5967(7) 0.0425(14) Uani 1 1 d .
H4A H 0.5519 0.6040 0.5041 0.051 Uiso 1 1 calc R
H4B H 0.6432 0.6703 0.5549 0.051 Uiso 1 1 calc R
C5 C 0.6723(5) 0.5712(3) 0.6895(11) 0.0480(16) Uani 1 1 d .
H5A H 0.7333 0.5968 0.7577 0.058 Uiso 1 1 calc R
H5B H 0.7136 0.5366 0.6135 0.058 Uiso 1 1 calc R
C6 C 0.5781(5) 0.5284(3) 0.7969(8) 0.0447(14) Uani 1 1 d .
H6A H 0.5326 0.4914 0.7311 0.054 Uiso 1 1 calc R
H6B H 0.6185 0.5019 0.8877 0.054 Uiso 1 1 calc R
C7 C 0.4951(5) 0.5893(3) 0.8606(8) 0.0392(13) Uani 1 1 d .
C8 C 0.5738(5) 0.6982(3) 0.9873(7) 0.0366(12) Uani 1 1 d .
C9 C 0.6196(5) 0.7446(3) 1.1118(7) 0.0398(14) Uani 1 1 d .
H9 H 0.6355 0.7253 1.2174 0.048 Uiso 1 1 calc R
C10 C 0.6410(5) 0.8205(3) 1.0748(8) 0.0407(14) Uani 1 1 d .
H10 H 0.6733 0.8528 1.1557 0.049 Uiso 1 1 calc R
C11 C 0.6146(5) 0.8496(3) 0.9156(8) 0.0392(14) Uani 1 1 d .
C12 C 0.6352(5) 0.9281(3) 0.8748(10) 0.0515(18) Uani 1 1 d .
H12 H 0.6657 0.9615 0.9549 0.062 Uiso 1 1 calc R
C13 C 0.6107(6) 0.9541(3) 0.7204(10) 0.057(2) Uani 1 1 d .
C14 C 0.5607(6) 0.9083(3) 0.5983(9) 0.0558(19) Uani 1 1 d .
H14 H 0.5412 0.9287 0.4949 0.067 Uiso 1 1 calc R
C15 C 0.5399(5) 0.8318(3) 0.6313(8) 0.0458(16) Uani 1 1 d .
H15 H 0.5079 0.8002 0.5488 0.055 Uiso 1 1 calc R
C16 C 0.5668(5) 0.8010(3) 0.7889(7) 0.0359(12) Uani 1 1 d .
C17 C 0.5458(4) 0.7228(3) 0.8300(7) 0.0351(12) Uani 1 1 d .
O1 O 0.3075(3) 0.7184(2) 0.7491(5) 0.0458(10) Uani 1 1 d .
O2 O 0.3304(4) 0.6372(3) 0.5362(6) 0.0572(12) Uani 1 1 d .
O3 O 0.3792(3) 0.5604(2) 0.8965(5) 0.0432(10) Uani 1 1 d .
H3 H 0.3378 0.5935 0.9423 0.065 Uiso 1 1 calc R
O4 O 0.5465(3) 0.62237(19) 1.0127(5) 0.0413(10) Uani 1 1 d .
Br1 Br 0.64401(7) 1.05866(3) 0.66846(19) 0.0849(4) Uani 1 1 d .

loop_
_atom_site_aniso_label
_atom_site_aniso_U_11
_atom_site_aniso_U_22
_atom_site_aniso_U_33
_atom_site_aniso_U_23
_atom_site_aniso_U_13
_atom_site_aniso_U_12
C1 0.038(3) 0.054(3) 0.066(5) -0.002(4) -0.006(3) 0.011(2)
C2 0.039(3) 0.032(2) 0.044(3) 0.006(3) -0.004(3) -0.006(2)
C3 0.034(3) 0.035(2) 0.037(3) -0.003(2) -0.003(2) -0.004(2)
C4 0.039(3) 0.042(3) 0.046(4) 0.001(3) 0.002(3) 0.004(3)
C5 0.038(3) 0.044(3) 0.062(5) -0.003(3) 0.011(3) -0.001(2)
C6 0.046(3) 0.034(3) 0.054(4) -0.001(3) 0.002(3) 0.002(3)
C7 0.037(3) 0.040(3) 0.040(3) -0.003(3) 0.005(3) -0.003(2)
C8 0.033(3) 0.036(3) 0.041(3) 0.001(3) 0.003(3) -0.001(2)
C9 0.040(3) 0.043(3) 0.036(4) -0.002(2) -0.005(2) 0.005(2)
C10 0.036(3) 0.042(3) 0.045(4) -0.012(3) -0.008(3) -0.004(2)
C11 0.032(3) 0.033(3) 0.052(4) -0.003(3) -0.005(3) 0.000(2)
C12 0.048(4) 0.035(3) 0.071(5) -0.010(3) 0.002(3) -0.003(2)
C13 0.054(4) 0.030(3) 0.088(7) 0.012(3) 0.004(4) 0.002(3)
C14 0.063(4) 0.042(3) 0.063(5) 0.016(3) -0.015(3) 0.002(3)
C15 0.047(3) 0.042(3) 0.048(4) 0.003(3) -0.004(3) 0.000(2)
C16 0.031(3) 0.037(3) 0.040(3) 0.000(3) 0.000(2) 0.003(2)
C17 0.028(3) 0.035(3) 0.042(4) -0.007(3) -0.003(3) 0.002(2)
O1 0.0302(19) 0.051(2) 0.056(3) -0.010(2) -0.0044(18) 0.0074(17)
O2 0.047(2) 0.059(3) 0.065(3) -0.018(3) -0.020(2) 0.005(2)
O3 0.036(2) 0.038(2) 0.056(3) -0.001(2) 0.0070(19) -0.0071(17)
O4 0.045(2) 0.0338(18) 0.045(3) 0.0070(19) -0.0041(19) -0.0023(16)
Br1 0.1074(6) 0.0310(3) 0.1163(7) 0.0113(5) 0.0070(6) 0.0000(3)

loop_
_atom_type_symbol
_atom_type_description
_atom_type_scat_dispersion_real
_atom_type_scat_dispersion_imag
_atom_type_scat_source
C C 0.0033 0.0016 'International Tables Vol C Tables 4.2.6.8 and 6.1.1.4'
H H 0.0000 0.0000 'International Tables Vol C Tables 4.2.6.8 and 6.1.1.4'
O O 0.0106 0.0060 'International Tables Vol C Tables 4.2.6.8 and 6.1.1.4'
Br Br -0.2901 2.4595 'International Tables Vol C Tables 4.2.6.8 and 6.1.1.4'

loop_
_geom_angle_atom_site_label_1
_geom_angle_atom_site_label_2
_geom_angle_atom_site_label_3
_geom_angle
H1A C1 H1B 109.5
H1A C1 H1C 109.5
H1B C1 H1C 109.5
O1 C1 H1A 109.5
O1 C1 H1B 109.5
O1 C1 H1C 109.5
O1 C2 C3 111.3(5)
O2 C2 C3 125.0(5)
O2 C2 O1 123.7(5)
C2 C3 C4 113.6(5)
C2 C3 C7 109.1(4)
C4 C3 C7 103.4(4)
C17 C3 C2 114.1(4)
C17 C3 C4 113.7(4)
C17 C3 C7 101.6(4)
C3 C4 H4A 110.8
C3 C4 H4B 110.8
H4A C4 H4B 108.9
C5 C4 C3 104.8(5)
C5 C4 H4A 110.8
C5 C4 H4B 110.8
C4 C5 H5A 111.2
C4 C5 H5B 111.2
C4 C5 C6 102.8(5)
H5A C5 H5B 109.1
C6 C5 H5A 111.2
C6 C5 H5B 111.2
C5 C6 H6A 110.8
C5 C6 H6B 110.8
H6A C6 H6B 108.9
C7 C6 C5 104.6(4)
C7 C6 H6A 110.8
C7 C6 H6B 110.8
C6 C7 C3 106.2(4)
O3 C7 C3 115.8(4)
O3 C7 C6 111.2(4)
O3 C7 O4 108.4(4)
O4 C7 C3 105.0(4)
O4 C7 C6 109.8(5)
C17 C8 C9 124.5(5)
O4 C8 C9 122.4(5)
O4 C8 C17 113.1(5)
C8 C9 H9 121.0
C10 C9 C8 117.9(5)
C10 C9 H9 121.0
C9 C10 H10 119.7
C9 C10 C11 120.7(5)
C11 C10 H10 119.7
C10 C11 C12 121.6(5)
C10 C11 C16 120.7(5)
C16 C11 C12 117.7(6)
C11 C12 H12 119.9
C13 C12 C11 120.2(6)
C13 C12 H12 119.9
C12 C13 C14 122.7(5)
C12 C13 Br1 119.1(6)
C14 C13 Br1 118.3(5)
C13 C14 H14 120.4
C13 C14 C15 119.2(6)
C15 C14 H14 120.4
C14 C15 H15 119.7
C14 C15 C16 120.6(6)
C16 C15 H15 119.7
C15 C16 C11 119.6(5)
C15 C16 C17 122.8(5)
C17 C16 C11 117.6(5)
C8 C17 C3 110.4(4)
C8 C17 C16 118.7(5)
C16 C17 C3 130.9(5)
C2 O1 C1 115.3(5)
C7 O3 H3 109.5
C8 O4 C7 109.8(4)

loop_
_geom_bond_atom_site_label_1
_geom_bond_atom_site_label_2
_geom_bond_distance
C1 H1A 0.9600
C1 H1B 0.9600
C1 H1C 0.9600
C1 O1 1.452(6)
C2 C3 1.513(7)
C2 O1 1.328(7)
C2 O2 1.208(8)
C3 C4 1.548(8)
C3 C7 1.605(8)
C3 C17 1.499(7)
C4 H4A 0.9700
C4 H4B 0.9700
C4 C5 1.511(9)
C5 H5A 0.9700
C5 H5B 0.9700
C5 C6 1.533(9)
C6 H6A 0.9700
C6 H6B 0.9700
C6 C7 1.485(7)
C7 O3 1.387(6)
C7 O4 1.464(7)
C8 C9 1.382(8)
C8 C17 1.371(8)
C8 O4 1.371(6)
C9 H9 0.9300
C9 C10 1.376(8)
C10 H10 0.9300
C10 C11 1.409(9)
C11 C12 1.426(8)
C11 C16 1.424(8)
C12 H12 0.9300
C12 C13 1.350(11)
C13 C14 1.378(10)
C13 Br1 1.907(5)
C14 H14 0.9300
C14 C15 1.380(8)
C15 H15 0.9300
C15 C16 1.407(9)
C16 C17 1.423(7)
O3 H3 0.8200
